data_1564544
loop_
_publ_author_name
'TOMBUL, Mustafa'
'T\"URKMENOGLU, Elmas'
'SAHIN, Onur'

_publ_section_title
;
 Unprecedented Formation of Potassium Borate Based Carbonate from Chloral
 Hydrate, Potassium Carbonate and Boric Acid
;
_journal_issue 0
_journal_name_full 'X-ray Structure Analysis Online'
_journal_page_first 45
_journal_page_last 47
_journal_paper_doi 10.2116/xraystruct.37.45
_journal_volume 37
_journal_year 2021
_chemical_formula_moiety 'C4 H4 B K O12'
_chemical_formula_sum 'C4 H4 B K O12'
_chemical_formula_weight 293.98
_space_group_crystal_system orthorhombic
_space_group_IT_number 41
_space_group_name_Hall 'A 2 -2ab'
_space_group_name_H-M_alt 'A e a 2'
_atom_sites_solution_hydrogens difmap
_audit_creation_method SHELXL-2013
_audit_update_record
;
2021-03-24 deposited with the CCDC.	2021-05-01 downloaded from the CCDC.
;
_cell_angle_alpha 90
_cell_angle_beta 90
_cell_angle_gamma 90
_cell_formula_units_Z 4
_cell_length_a 11.0579(10)
_cell_length_b 11.1695(10)
_cell_length_c 9.0504(9)
_cell_measurement_reflns_used 9983
_cell_measurement_temperature 296
_cell_measurement_theta_max 28.26
_cell_measurement_theta_min 3.43
_cell_volume 1117.83(18)
_computing_cell_refinement 'SAINT(Bruker, 2013)'
_computing_data_collection 'APEX3 (Bruker, 2013)'
_computing_data_reduction 'Bruker SAINT'
_computing_molecular_graphics 'Mercury (Macrae, 2008)'
_computing_publication_material 'WinGX (Farrugia, 2012)'
_computing_structure_refinement 'SHELXL-2013 (Sheldrick, 2015)'
_computing_structure_solution 'SHELXS-2013 (Sheldrick, 2008)'
_diffrn_ambient_temperature 296
_diffrn_measured_fraction_theta_full 1.000
_diffrn_measured_fraction_theta_max 0.999
_diffrn_measurement_device_type 'Bruker APEX-3 CCD'
_diffrn_measurement_method '\f and \w scans'
_diffrn_radiation_type MoK\a
_diffrn_radiation_wavelength 0.71073
_diffrn_reflns_av_R_equivalents 0.0413
_diffrn_reflns_av_unetI/netI 0.0215
_diffrn_reflns_Laue_measured_fraction_full 1.000
_diffrn_reflns_Laue_measured_fraction_max 0.999
_diffrn_reflns_limit_h_max 14
_diffrn_reflns_limit_h_min -14
_diffrn_reflns_limit_k_max 14
_diffrn_reflns_limit_k_min -14
_diffrn_reflns_limit_l_max 12
_diffrn_reflns_limit_l_min -12
_diffrn_reflns_number 18910
_diffrn_reflns_point_group_measured_fraction_full 1.000
_diffrn_reflns_point_group_measured_fraction_max 0.999
_diffrn_reflns_theta_full 25.242
_diffrn_reflns_theta_max 28.363
_diffrn_reflns_theta_min 3.433
_diffrn_standards_number 0
_exptl_absorpt_coefficient_mu 0.535
_exptl_absorpt_correction_T_max 0.7457
_exptl_absorpt_correction_T_min 0.6904
_exptl_absorpt_correction_type multi-scan
_exptl_absorpt_process_details Bruker
_exptl_crystal_colour colourless
_exptl_crystal_density_diffrn 1.747
_exptl_crystal_description block
_exptl_crystal_F_000 592
_exptl_crystal_size_max 0.05
_exptl_crystal_size_mid 0.04
_exptl_crystal_size_min 0.03
_refine_diff_density_max 0.637
_refine_diff_density_min -0.591
_refine_diff_density_rms 0.117
_refine_ls_abs_structure_details
;
 Refined as an inversion twin.
;
_refine_ls_abs_structure_Flack 0.47(16)
_refine_ls_extinction_method none
_refine_ls_goodness_of_fit_ref 1.062
_refine_ls_hydrogen_treatment refxyz
_refine_ls_matrix_type full
_refine_ls_number_parameters 91
_refine_ls_number_reflns 1402
_refine_ls_number_restraints 5
_refine_ls_restrained_S_all 1.060
_refine_ls_R_factor_all 0.0598
_refine_ls_R_factor_gt 0.0577
_refine_ls_shift/su_max 0.000
_refine_ls_shift/su_mean 0.000
_refine_ls_structure_factor_coef Fsqd
_refine_ls_weighting_details 'w=1/[\s^2^(Fo^2^)+(0.0917P)^2^+6.1216P] where P=(Fo^2^+2Fc^2^)/3'
_refine_ls_weighting_scheme calc
_refine_ls_wR_factor_gt 0.1672
_refine_ls_wR_factor_ref 0.1686
_reflns_Friedel_coverage 0.880
_reflns_Friedel_fraction_full 1.000
_reflns_Friedel_fraction_max 0.998
_reflns_number_gt 1356
_reflns_number_total 1402
_reflns_threshold_expression 'I > 2\s(I)'
_cod_data_source_file 37_45_1.txt
_cod_data_source_block shelx
_cod_original_sg_symbol_Hall 'A 2 -2ac'
_cod_original_sg_symbol_H-M 'A b a 2'
_cod_database_code 1564544
_shelx_space_group_comment
;
The symmetry employed for this shelxl refinement is uniquely defined
by the following loop, which should always be used as a source of
symmetry information in preference to the above space-group names.
They are only intended as comments.
;
_shelxl_version_number 2013-4

loop_
_space_group_symop_operation_xyz
'x, y, z'
'-x, -y, z'
'x+1/2, -y+1/2, z'
'-x+1/2, y+1/2, z'
'x, y+1/2, z+1/2'
'-x, -y+1/2, z+1/2'
'x+1/2, -y+1, z+1/2'
'-x+1/2, y+1, z+1/2'

loop_
_atom_site_label
_atom_site_type_symbol
_atom_site_fract_x
_atom_site_fract_y
_atom_site_fract_z
_atom_site_U_iso_or_equiv
_atom_site_adp_type
_atom_site_occupancy
_atom_site_site_symmetry_order
_atom_site_calc_flag
_atom_site_refinement_flags_posn
_atom_site_refinement_flags_adp
_atom_site_refinement_flags_occupancy
_atom_site_disorder_assembly
_atom_site_disorder_group
C1 C 0.6887(5) 0.4056(6) 0.4101(8) 0.0260(12) Uani 1 1 d . . . . .
C2 C 0.7045(5) 0.5570(5) 0.5950(10) 0.0291(12) Uani 1 1 d . . . . .
B1 B 0.5000 0.5000 0.5009(11) 0.0186(16) Uani 1 2 d S T P . .
K1 K 1.0000 0.5000 0.5984(3) 0.0290(5) Uani 1 2 d DS T P . .
O1 O 0.7588(4) 0.4743(4) 0.5022(5) 0.0247(9) Uani 1 1 d . . . . .
O2 O 0.5673(3) 0.4162(4) 0.4066(5) 0.0200(8) Uani 1 1 d . . . . .
O3 O 0.5823(3) 0.5694(3) 0.5969(5) 0.0214(8) Uani 1 1 d . . . . .
O4 O 0.7445(4) 0.3254(4) 0.3220(6) 0.0335(12) Uani 1 1 d . . . . .
O5 O 0.7815(4) 0.6204(5) 0.6780(6) 0.0374(13) Uani 1 1 d . . . . .
O6 O 0.9848(4) 0.3290(4) 0.3576(6) 0.0287(10) Uani 1 1 d D . . . .
H6A H 0.997(7) 0.258(3) 0.376(9) 0.034 Uiso 1 1 d D U . . .
H6B H 0.922(7) 0.327(8) 0.306(10) 0.16(8) Uiso 1 1 d D . . . .

loop_
_atom_site_aniso_label
_atom_site_aniso_U_11
_atom_site_aniso_U_22
_atom_site_aniso_U_33
_atom_site_aniso_U_23
_atom_site_aniso_U_13
_atom_site_aniso_U_12
C1 0.019(3) 0.026(3) 0.033(3) -0.003(2) 0.002(2) 0.001(2)
C2 0.022(3) 0.032(3) 0.033(3) -0.007(3) -0.001(3) 0.002(2)
B1 0.010(3) 0.021(4) 0.025(4) 0.000 0.000 0.005(3)
K1 0.0139(7) 0.0441(10) 0.0290(8) 0.000 0.000 0.0045(7)
O1 0.0097(17) 0.032(2) 0.033(2) -0.0183(18) -0.0009(17) 0.0028(15)
O2 0.0113(17) 0.0239(19) 0.0250(19) -0.0083(16) -0.0008(16) -0.0003(15)
O3 0.0112(15) 0.0276(18) 0.0256(19) -0.012(2) -0.0021(18) 0.0035(14)
O4 0.0191(19) 0.037(2) 0.044(3) -0.026(2) 0.000(2) 0.000(2)
O5 0.020(2) 0.044(3) 0.049(3) -0.034(2) -0.009(2) 0.005(2)
O6 0.018(2) 0.030(2) 0.038(3) 0.0012(19) 0.0078(18) 0.0040(17)

loop_
_atom_type_symbol
_atom_type_description
_atom_type_scat_dispersion_real
_atom_type_scat_dispersion_imag
_atom_type_scat_source
C C 0.0033 0.0016 'International Tables Vol C Tables 4.2.6.8 and 6.1.1.4'
H H 0.0000 0.0000 'International Tables Vol C Tables 4.2.6.8 and 6.1.1.4'
B B 0.0013 0.0007 'International Tables Vol C Tables 4.2.6.8 and 6.1.1.4'
K K 0.2009 0.2494 'International Tables Vol C Tables 4.2.6.8 and 6.1.1.4'
O O 0.0106 0.0060 'International Tables Vol C Tables 4.2.6.8 and 6.1.1.4'

loop_
_geom_angle_atom_site_label_1
_geom_angle_atom_site_label_2
_geom_angle_atom_site_label_3
_geom_angle
_geom_angle_site_symmetry_1
_geom_angle_site_symmetry_3
_geom_angle_publ_flag
O2 C1 O4 120.0(5) . . ?
O2 C1 O1 121.8(5) . . ?
O4 C1 O1 118.2(5) . . ?
O5 C2 O3 124.9(6) . . ?
O5 C2 O1 114.7(5) . . ?
O3 C2 O1 120.5(6) . . ?
O5 C2 K1 58.1(3) . . ?
O3 C2 K1 174.7(4) . . ?
O1 C2 K1 56.8(3) . . ?
O2 B1 O2 109.0(7) . 2_665 ?
O2 B1 O3 111.3(2) . . ?
O2 B1 O3 108.6(2) 2_665 . ?
O2 B1 O3 108.6(2) . 2_665 ?
O2 B1 O3 111.3(2) 2_665 2_665 ?
O3 B1 O3 107.9(7) . 2_665 ?
O1 K1 O1 144.0(2) 2_765 . ?
O1 K1 O5 47.64(11) 2_765 2_765 ?
O1 K1 O5 146.05(14) . 2_765 ?
O1 K1 O5 146.05(14) 2_765 . ?
O1 K1 O5 47.64(11) . . ?
O5 K1 O5 150.8(3) 2_765 . ?
O1 K1 O6 83.67(15) 2_765 . ?
O1 K1 O6 69.28(13) . . ?
O5 K1 O6 85.90(17) 2_765 . ?
O5 K1 O6 116.73(13) . . ?
O1 K1 O6 69.28(13) 2_765 2_765 ?
O1 K1 O6 83.67(15) . 2_765 ?
O5 K1 O6 116.73(13) 2_765 2_765 ?
O5 K1 O6 85.90(17) . 2_765 ?
O6 K1 O6 82.7(2) . 2_765 ?
O1 K1 O2 91.18(13) 2_765 7 ?
O1 K1 O2 123.19(13) . 7 ?
O5 K1 O2 72.91(15) 2_765 7 ?
O5 K1 O2 80.26(13) . 7 ?
O6 K1 O2 155.12(13) . 7 ?
O6 K1 O2 118.24(12) 2_765 7 ?
O1 K1 O2 123.19(13) 2_765 8_645 ?
O1 K1 O2 91.18(13) . 8_645 ?
O5 K1 O2 80.26(13) 2_765 8_645 ?
O5 K1 O2 72.91(15) . 8_645 ?
O6 K1 O2 118.24(12) . 8_645 ?
O6 K1 O2 155.12(13) 2_765 8_645 ?
O2 K1 O2 46.41(15) 7 8_645 ?
O1 K1 C2 154.92(17) 2_765 . ?
O1 K1 C2 24.28(15) . . ?
O5 K1 C2 157.27(16) 2_765 . ?
O5 K1 C2 23.43(15) . . ?
O6 K1 C2 93.54(16) . . ?
O6 K1 C2 85.65(17) 2_765 . ?
O2 K1 C2 100.99(17) 7 . ?
O2 K1 C2 80.02(17) 8_645 . ?
O1 K1 C2 24.28(15) 2_765 2_765 ?
O1 K1 C2 154.92(17) . 2_765 ?
O5 K1 C2 23.43(15) 2_765 2_765 ?
O5 K1 C2 157.26(16) . 2_765 ?
O6 K1 C2 85.65(17) . 2_765 ?
O6 K1 C2 93.54(16) 2_765 2_765 ?
O2 K1 C2 80.02(17) 7 2_765 ?
O2 K1 C2 100.99(17) 8_645 2_765 ?
C2 K1 C2 178.9(3) . 2_765 ?
C1 O1 C2 119.7(5) . . ?
C1 O1 K1 141.1(3) . . ?
C2 O1 K1 98.9(3) . . ?
C1 O2 B1 123.2(4) . . ?
C1 O2 K1 107.0(4) . 7_454 ?
B1 O2 K1 102.3(4) . 7_454 ?
C2 O3 B1 123.5(4) . . ?
C2 O5 K1 98.5(3) . . ?
K1 O6 H6A 118(6) . . ?
K1 O6 H6B 119(3) . . ?
H6A O6 H6B 103(4) . . ?

loop_
_geom_bond_atom_site_label_1
_geom_bond_atom_site_label_2
_geom_bond_distance
_geom_bond_site_symmetry_2
_geom_bond_publ_flag
C1 O2 1.348(7) . ?
C1 O4 1.349(8) . ?
C1 O1 1.372(8) . ?
C2 O5 1.338(8) . ?
C2 O3 1.359(7) . ?
C2 O1 1.386(8) . ?
C2 K1 3.329(6) . ?
B1 O2 1.469(7) . ?
B1 O2 1.469(7) 2_665 ?
B1 O3 1.478(7) . ?
B1 O3 1.478(7) 2_665 ?
K1 O1 2.820(4) 2_765 ?
K1 O1 2.820(4) . ?
K1 O5 2.857(4) 2_765 ?
K1 O5 2.857(4) . ?
K1 O6 2.903(5) . ?
K1 O6 2.903(5) 2_765 ?
K1 O2 3.035(5) 7 ?
K1 O2 3.035(5) 8_645 ?
K1 C2 3.329(6) 2_765 ?
O2 K1 3.035(5) 7_454 ?
O6 H6A 0.83(3) . ?
O6 H6B 0.83(3) . ?

loop_
_geom_hbond_atom_site_label_D
_geom_hbond_atom_site_label_H
_geom_hbond_atom_site_label_A
_geom_hbond_distance_DH
_geom_hbond_distance_HA
_geom_hbond_distance_DA
_geom_hbond_angle_DHA
_geom_hbond_site_symmetry_A
O6 H6A O2 0.83(3) 2.11(3) 2.921(6) 167(8) 3
O6 H6B O4 0.83(3) 1.97(8) 2.676(7) 142(10) .

loop_
_geom_torsion_atom_site_label_1
_geom_torsion_atom_site_label_2
_geom_torsion_atom_site_label_3
_geom_torsion_atom_site_label_4
_geom_torsion
_geom_torsion_site_symmetry_1
_geom_torsion_site_symmetry_2
_geom_torsion_site_symmetry_3
_geom_torsion_site_symmetry_4
_geom_torsion_publ_flag
O2 C1 O1 C2 0.2(10) . . . . ?
O4 C1 O1 C2 -179.5(6) . . . . ?
O2 C1 O1 K1 173.1(4) . . . . ?
O4 C1 O1 K1 -6.6(11) . . . . ?
O5 C2 O1 C1 -178.9(6) . . . . ?
O3 C2 O1 C1 0.9(10) . . . . ?
K1 C2 O1 C1 175.5(7) . . . . ?
O5 C2 O1 K1 5.6(7) . . . . ?
O3 C2 O1 K1 -174.6(6) . . . . ?
O4 C1 O2 B1 179.0(6) . . . . ?
O1 C1 O2 B1 -0.7(9) . . . . ?
O4 C1 O2 K1 -63.2(7) . . . 7_454 ?
O1 C1 O2 K1 117.1(6) . . . 7_454 ?
O2 B1 O2 C1 120.1(6) 2_665 . . . ?
O3 B1 O2 C1 0.2(8) . . . . ?
O3 B1 O2 C1 -118.5(5) 2_665 . . . ?
O2 B1 O2 K1 0.000(2) 2_665 . . 7_454 ?
O3 B1 O2 K1 -119.8(5) . . . 7_454 ?
O3 B1 O2 K1 121.5(4) 2_665 . . 7_454 ?
O5 C2 O3 B1 178.3(7) . . . . ?
O1 C2 O3 B1 -1.4(10) . . . . ?
O2 B1 O3 C2 0.8(8) . . . . ?
O2 B1 O3 C2 -119.2(6) 2_665 . . . ?
O3 B1 O3 C2 120.0(6) 2_665 . . . ?
O3 C2 O5 K1 174.7(6) . . . . ?
O1 C2 O5 K1 -5.5(7) . . . . ?
